data_2202383
loop_
_publ_author_name
'Yang, Shi-Yao'
'Long, La-Sheng'
'Huang, Rong-Bin'
'Zheng, Lan-Sun'
'Ng, Seik Weng'

_publ_section_title
;
 <i>catena</i>-Poly[[[tetraaquacobalt(II)]-\m-pyrazine] phthalate]
;
_journal_issue 11
_journal_name_full 'Acta Crystallographica Section E'
_journal_page_first m961
_journal_page_last m963
_journal_paper_doi 10.1107/S1600536803021573
_journal_volume 59
_journal_year 2003
_chemical_formula_iupac '[Co (C4 H4 N2) (H2 O)4] (C8 H4 O4)'
_chemical_formula_moiety 'C4 H12 Co N2 O4 2+, C8 H4 O4 2-'
_chemical_formula_sum 'C12 H16 Co N2 O8'
_chemical_formula_weight 375.20
_chemical_name_systematic
;
catena-Poly[[[tetraaquacobalt(II)]-\m-pyrazine] phthalate]
;
_space_group_IT_number 71
_symmetry_cell_setting orthorhombic
_symmetry_space_group_name_Hall '-I 2 2'
_symmetry_space_group_name_H-M 'I m m m'
_atom_sites_solution_hydrogens geom
_atom_sites_solution_primary direct
_atom_sites_solution_secondary difmap
_audit_creation_method SHELXL-97
_cell_angle_alpha 90
_cell_angle_beta 90
_cell_angle_gamma 90
_cell_formula_units_Z 2
_cell_length_a 7.1791(5)
_cell_length_b 9.4033(6)
_cell_length_c 10.2886(7)
_cell_measurement_reflns_used 2933
_cell_measurement_temperature 298(2)
_cell_measurement_theta_max 28.4
_cell_measurement_theta_min 2.9
_cell_volume 694.55(8)
_computing_cell_refinement 'SAINT (Bruker, 2001)'
_computing_data_collection 'SMART (Bruker, 2001)'
_computing_data_reduction SAINT
_computing_molecular_graphics 'ORTEPII (Johnson, 1976)'
_computing_publication_material SHELXL97
_computing_structure_refinement 'SHELXL97 (Sheldrick, 1997)'
_computing_structure_solution 'difference Fourier synthesis, with Co at (1/2, 1/2, 1/2)'
_diffrn_ambient_temperature 298(2)
_diffrn_measured_fraction_theta_full 0.99
_diffrn_measured_fraction_theta_max 0.99
_diffrn_measurement_device_type 'Bruker APEX area-detector'
_diffrn_measurement_method '\f and \w'
_diffrn_radiation_monochromator graphite
_diffrn_radiation_source 'fine-focus sealed tube'
_diffrn_radiation_type MoK\a
_diffrn_radiation_wavelength 0.71073
_diffrn_reflns_av_R_equivalents 0.053
_diffrn_reflns_av_sigmaI/netI 0.037
_diffrn_reflns_limit_h_max 9
_diffrn_reflns_limit_h_min -9
_diffrn_reflns_limit_k_max 11
_diffrn_reflns_limit_k_min -12
_diffrn_reflns_limit_l_max 13
_diffrn_reflns_limit_l_min -13
_diffrn_reflns_number 2970
_diffrn_reflns_theta_full 27.5
_diffrn_reflns_theta_max 27.5
_diffrn_reflns_theta_min 2.9
_diffrn_standards_decay_% 0
_diffrn_standards_number 0
_exptl_absorpt_coefficient_mu 1.28
_exptl_absorpt_correction_T_max 0.708
_exptl_absorpt_correction_T_min 0.437
_exptl_absorpt_correction_type multi-scan
_exptl_absorpt_process_details '(SADABS; Sheldrick, 1996)'
_exptl_crystal_colour Orange
_exptl_crystal_density_diffrn 1.794
_exptl_crystal_density_method 'not measured'
_exptl_crystal_description Prism
_exptl_crystal_F_000 386
_exptl_crystal_size_max 0.45
_exptl_crystal_size_mid 0.28
_exptl_crystal_size_min 0.27
_refine_diff_density_max 1.67
_refine_diff_density_min -1.59
_refine_ls_extinction_coef 0.05(2)
_refine_ls_extinction_expression Fc^*^=kFc[1+0.001xFc^2^\l^3^/sin(2\q)]^-1/4^
_refine_ls_extinction_method SHELXL97
_refine_ls_goodness_of_fit_ref 1.23
_refine_ls_hydrogen_treatment constr
_refine_ls_matrix_type full
_refine_ls_number_parameters 47
_refine_ls_number_reflns 480
_refine_ls_number_restraints 8
_refine_ls_restrained_S_all 1.30
_refine_ls_R_factor_all 0.097
_refine_ls_R_factor_gt 0.096
_refine_ls_shift/su_max 0.001
_refine_ls_shift/su_mean 0.001
_refine_ls_structure_factor_coef Fsqd
_refine_ls_weighting_details 'calc w = 1/[\s^2^(Fo^2^)+(0.1108P)^2^+25.7589P] where P = (Fo^2^+2Fc^2^)/3'
_refine_ls_weighting_scheme calc
_refine_ls_wR_factor_gt 0.297
_refine_ls_wR_factor_ref 0.297
_reflns_number_gt 472
_reflns_number_total 480
_reflns_threshold_expression I>2\s(I)
_cod_data_source_file bt6353.cif
_cod_data_source_block I
_cod_depositor_comments
;
The following automatic conversions were performed:
'_symmetry_cell_setting' value 'Orthorhombic' changed to 'orthorhombic'
according to '/home/saulius/struct/CIF-dictionaries/cif_core.dic'
dictionary named 'cif_core.dic' version 2.4.1 from 2010-06-29.

Automatic conversion script
Id: cif_fix_enum 1527 2010-12-29 10:47:43Z saulius 

The following automatic conversions were performed:

'_symmetry_cell_setting' value 'Orthorhombic' changed to
'orthorhombic' according to
/home/saulius/struct/CIF-dictionaries/cif_core.dic dictionary named
'cif_core.dic' version 2.4.1 from 2010-06-29.

Automatic conversion script
Id: cif_fix_values 1715 2011-07-08 13:25:40Z adriana 
;
_cod_database_code 2202383
_cod_database_fobs_code 2202383

loop_
_symmetry_equiv_pos_as_xyz
'x, y, z'
'-x, -y, z'
'x, -y, -z'
'-x, y, -z'
'x+1/2, y+1/2, z+1/2'
'-x+1/2, -y+1/2, z+1/2'
'x+1/2, -y+1/2, -z+1/2'
'-x+1/2, y+1/2, -z+1/2'
'-x, -y, -z'
'x, y, -z'
'-x, y, z'
'x, -y, z'
'-x+1/2, -y+1/2, -z+1/2'
'x+1/2, y+1/2, -z+1/2'
'-x+1/2, y+1/2, z+1/2'
'x+1/2, -y+1/2, z+1/2'

loop_
_atom_site_label
_atom_site_fract_x
_atom_site_fract_y
_atom_site_fract_z
_atom_site_U_iso_or_equiv
_atom_site_adp_type
_atom_site_calc_flag
_atom_site_refinement_flags
_atom_site_occupancy
_atom_site_disorder_assembly
_atom_site_disorder_group
_atom_site_type_symbol
Co1 0.5000 0.5000 0.5000 0.0180(10) Uani d S 1 . . Co
O1w 0.5000 0.6520(10) 0.6442(9) 0.035(2) Uani d S 1 . . O
O1 0.216(2) 0.6180(10) 0.8260(10) 0.038(3) Uani d P 0.50 . . O
N1 0.193(2) 0.5000 0.5000 0.026(3) Uani d S 1 . . N
C1 0.0000 0.5000 0.9321(5) 0.043(5) Uani d SD 1 . . C
C2 -0.1660(10) 0.5000 0.8598(7) 0.046(4) Uani d SD 1 . . C
C3 -0.336(2) 0.5000 0.9316(5) 0.052(9) Uani d SPD 0.50 . . C
C4 0.095(2) 0.3810(10) 0.5000 0.033(3) Uani d S 1 . . C
H1w 0.4014 0.6486 0.6844 0.042 Uiso calc R 1 . . H
H2 -0.1648 0.5000 0.7694 0.056 Uiso calc SPR 0.50 . . H
H3 -0.4491 0.5000 0.8872 0.062 Uiso calc SPR 0.50 . . H
H4 0.1580 0.2947 0.5000 0.040 Uiso calc SR 1 . . H

loop_
_atom_site_aniso_label
_atom_site_aniso_U_11
_atom_site_aniso_U_22
_atom_site_aniso_U_33
_atom_site_aniso_U_12
_atom_site_aniso_U_13
_atom_site_aniso_U_23
Co1 0.013(2) 0.020(2) 0.022(2) 0.000 0.000 0.000
O1w 0.037(5) 0.034(5) 0.033(5) 0.000 0.000 -0.007(4)
O1 0.027(7) 0.036(7) 0.051(8) 0.003(5) 0.021(6) -0.001(6)
N1 0.016(6) 0.032(7) 0.030(7) 0.000 0.000 0.000
C1 0.08(2) 0.018(8) 0.030(10) 0.000 0.000 0.000
C2 0.070(10) 0.035(7) 0.032(7) 0.000 -0.018(7) 0.000
C3 0.08(2) 0.04(2) 0.04(2) 0.000 -0.01(2) 0.000
C4 0.027(7) 0.022(6) 0.052(8) 0.001(5) 0.000 0.000

loop_
_atom_type_symbol
_atom_type_description
_atom_type_scat_dispersion_real
_atom_type_scat_dispersion_imag
_atom_type_scat_source
C C 0.0033 0.0016 'International Tables Vol C Tables 4.2.6.8 and 6.1.1.4'
H H 0.0000 0.0000 'International Tables Vol C Tables 4.2.6.8 and 6.1.1.4'
N N 0.0061 0.0033 'International Tables Vol C Tables 4.2.6.8 and 6.1.1.4'
O O 0.0106 0.0060 'International Tables Vol C Tables 4.2.6.8 and 6.1.1.4'
Co Co 0.3494 0.9721 'International Tables Vol C Tables 4.2.6.8 and 6.1.1.4'

loop_
_geom_angle_atom_site_label_1
_geom_angle_atom_site_label_2
_geom_angle_atom_site_label_3
_geom_angle_site_symmetry_1
_geom_angle_site_symmetry_3
_geom_angle
_geom_angle_publ_flag
O1w Co1 O1w . 2_665 88.0(6) yes
O1w Co1 O1w . 9_666 180.00(10) yes
O1w Co1 O1w . 10_556 92.0(6) yes
O1w Co1 N1 . . 90.00(10) yes
O1w Co1 N1 . 9_666 90.00(10) yes
O1w Co1 O1w 2_665 9_666 92.0(6) no
O1w Co1 O1w 2_665 10_556 180.00(10) no
O1w Co1 N1 2_665 . 90.00(10) no
O1w Co1 N1 2_665 9_666 90.00(10) no
O1w Co1 O1w 9_666 10_556 88.0(6) yes
O1w Co1 N1 9_666 . 90.00(10) yes
O1w Co1 N1 9_666 9_666 90.00(10) yes
O1w Co1 N1 10_556 . 90.00(10) no
O1w Co1 N1 10_556 9_666 90.00(10) no
N1 Co1 N1 . 9_666 180.00(10) yes
C4 N1 C4 . 3_566 116(2) no
C4 N1 Co1 . . 122.2(7) no
C4 N1 Co1 3_566 . 122.2(7) no
C1 C1 C2 9_567 2_565 122.0(4) no
C1 C1 C2 9_567 . 122.0(4) no
C2 C1 C2 2_565 . 116.0(8) no
C1 C2 C3 . . 116.9(7) no
C3 C3 C2 10_557 . 121.1(4) no
N1 C4 C4 . 11 122.2(7) no
Co1 O1w H1w . . 109.5 no
C1 C2 H2 . . 121.6 no
C3 C2 H2 . . 121.6 no
C3 C3 H3 10_557 . 119.4 no
C2 C3 H3 . . 119.4 no
N1 C4 H4 . . 118.9 no
C4 C4 H4 11 . 118.9 no

loop_
_geom_bond_atom_site_label_1
_geom_bond_atom_site_label_2
_geom_bond_site_symmetry_2
_geom_bond_distance
_geom_bond_publ_flag
Co1 O1w . 2.062(9) yes
Co1 O1w 2_665 2.062(9) no
Co1 O1w 9_666 2.062(9) no
Co1 O1w 10_556 2.062(9) no
Co1 N1 . 2.200(10) yes
Co1 N1 9_666 2.200(10) no
O1 C2 2_565 1.210(10) no
N1 C4 . 1.320(10) no
N1 C4 3_566 1.320(10) no
C1 C1 9_567 1.400(10) no
C1 C2 2_565 1.404(9) no
C1 C2 . 1.404(9) no
C2 C3 . 1.430(10) no
C3 C3 10_557 1.410(10) no
C4 C4 11 1.37(3) no
O1w H1w . 0.82 no
C2 H2 . 0.93 no
C3 H3 . 0.93 no
C4 H4 . 0.93 no

loop_
_geom_hbond_atom_site_label_D
_geom_hbond_atom_site_label_H
_geom_hbond_atom_site_label_A
_geom_hbond_distance_DH
_geom_hbond_distance_HA
_geom_hbond_distance_DA
_geom_hbond_angle_DHA
_geom_hbond_publ_flag
O1w H1w O1 0.82 2.00 2.790(10) 162 no

loop_
_geom_torsion_atom_site_label_1
_geom_torsion_atom_site_label_2
_geom_torsion_atom_site_label_3
_geom_torsion_atom_site_label_4
_geom_torsion_site_symmetry_1
_geom_torsion_site_symmetry_4
_geom_torsion
_geom_torsion_publ_flag
O1w Co1 N1 C4 9_666 . 46.0(3) no
O1w Co1 N1 C4 . . -134.0(3) no
O1w Co1 N1 C4 2_665 . -46.0(3) no
O1w Co1 N1 C4 10_556 . 134.0(3) no
N1 Co1 N1 C4 9_666 . 180.0 no
O1w Co1 N1 C4 9_666 3_566 -134.0(3) no
O1w Co1 N1 C4 . 3_566 46.0(3) no
O1w Co1 N1 C4 2_665 3_566 134.0(3) no
O1w Co1 N1 C4 10_556 3_566 -46.0(3) no
N1 Co1 N1 C4 9_666 3_566 0.0 no
C1 C1 C2 C3 9_567 . 0.00(10) no
C2 C1 C2 C3 2_565 . 180.00(10) no
C1 C2 C3 C3 . 10_557 0.00(10) no
C4 N1 C4 C4 3_566 11 0.0 no
Co1 N1 C4 C4 . 11 180.0 no
